data_7219643
loop_
_publ_author_name
'Lemmerer, Andreas'
'Govindraju, Stefan'
'Johnston, Marcelle'
'Motloung, Xolani'
'Savig, Kelsey L.'

_publ_section_title
;
 Co-crystals and molecular salts of carboxylic acid/pyridine complexes:
 can calculated pKa's predict proton transfer? A case study of nine
 complexes
;
_journal_issue 19
_journal_name_full CrystEngComm
_journal_page_first 3591
_journal_paper_doi 10.1039/C5CE00102A
_journal_volume 17
_journal_year 2015
_chemical_formula_moiety 'C7 H4 Cl N O4, C5 H5 Cl N2'
_chemical_formula_sum 'C12 H9 Cl2 N3 O4'
_chemical_formula_weight 330.12
_chemical_name_systematic
;
 (2-chloro-4-nitrobenzoic acid)(3-amino-2-chloropyridine) 
;
_space_group_IT_number 14
_symmetry_cell_setting monoclinic
_symmetry_space_group_name_Hall '-P 2yn'
_symmetry_space_group_name_H-M 'P 1 21/n 1'
_atom_sites_solution_hydrogens geom
_atom_sites_solution_primary direct
_atom_sites_solution_secondary difmap
_audit_conform_dict_location ftp://ftp.iucr.org/pub/cif_core.dic
_audit_conform_dict_name cif_core.dic
_audit_conform_dict_version 2.3
_audit_creation_date 2012-11-02T13:38:56-00:00
_audit_creation_method 'WinGX routine CIF_UPDATE'
_audit_update_record
;
2014-11-18 deposited with the CCDC.
2015-02-24 downloaded from the CCDC.
;
_cell_angle_alpha 90
_cell_angle_beta 93.424(2)
_cell_angle_gamma 90
_cell_formula_units_Z 8
_cell_length_a 7.0984(2)
_cell_length_b 24.0534(7)
_cell_length_c 15.7748(5)
_cell_measurement_reflns_used 9943
_cell_measurement_temperature 173(2)
_cell_measurement_theta_max 28.08
_cell_measurement_theta_min 2.59
_cell_volume 2688.59(14)
_computing_cell_refinement 'SAINT-Plus (Bruker, 2007)'
_computing_data_collection 'APEX3 (Bruker, 2007)'
_computing_data_reduction 'SAINT-Plus (Bruker 2007)'
_computing_molecular_graphics
;
Ortep-3 for Windows (Farrugia, 1997) and DIAMOND (Brandenburg, 1999)
;
_computing_publication_material
;
WinGX publication routines (Farrugia, 1999) and PLATON (Spek, 2009)
;
_computing_structure_refinement 'SHELXL-97 (Sheldrick, 2008)'
_computing_structure_solution 'SHELXS-97 (Sheldrick, 2008)'
_diffrn_ambient_temperature 173(2)
_diffrn_measured_fraction_theta_full 1
_diffrn_measured_fraction_theta_max 1
_diffrn_measurement_device_type 'Bruker D8 Venture Photon CMOS'
_diffrn_measurement_method '\w scans'
_diffrn_radiation_monochromator graphite
_diffrn_radiation_type MoK\a
_diffrn_radiation_wavelength 0.71073
_diffrn_reflns_av_R_equivalents 0.0902
_diffrn_reflns_av_unetI/netI 0.0481
_diffrn_reflns_limit_h_max 9
_diffrn_reflns_limit_h_min -9
_diffrn_reflns_limit_k_max 31
_diffrn_reflns_limit_k_min -31
_diffrn_reflns_limit_l_max 20
_diffrn_reflns_limit_l_min -20
_diffrn_reflns_number 44874
_diffrn_reflns_theta_full 28
_diffrn_reflns_theta_max 28
_diffrn_reflns_theta_min 1.55
_diffrn_standards_number 0
_exptl_absorpt_coefficient_mu 0.502
_exptl_absorpt_correction_T_max 0.9791
_exptl_absorpt_correction_T_min 0.8326
_exptl_absorpt_correction_type integration
_exptl_absorpt_process_details 'Bruker XPREP (Bruker, 2004)'
_exptl_crystal_colour yellow
_exptl_crystal_density_diffrn 1.631
_exptl_crystal_density_method 'not measured'
_exptl_crystal_description needles
_exptl_crystal_F_000 1344
_exptl_crystal_size_max 0.761
_exptl_crystal_size_mid 0.096
_exptl_crystal_size_min 0.076
_refine_diff_density_max 0.326
_refine_diff_density_min -0.29
_refine_diff_density_rms 0.056
_refine_ls_extinction_method none
_refine_ls_goodness_of_fit_ref 0.985
_refine_ls_hydrogen_treatment mixed
_refine_ls_matrix_type full
_refine_ls_number_parameters 403
_refine_ls_number_reflns 6484
_refine_ls_number_restraints 0
_refine_ls_restrained_S_all 0.985
_refine_ls_R_factor_all 0.0516
_refine_ls_R_factor_gt 0.0344
_refine_ls_shift/su_max 0.001
_refine_ls_shift/su_mean 0
_refine_ls_structure_factor_coef Fsqd
_refine_ls_weighting_details 'calc w=1/[\s^2^(Fo^2^)+(0.0436P)^2^] where P=(Fo^2^+2Fc^2^)/3'
_refine_ls_weighting_scheme calc
_refine_ls_wR_factor_gt 0.0818
_refine_ls_wR_factor_ref 0.0873
_reflns_number_gt 4799
_reflns_number_total 6484
_reflns_threshold_expression >2sigma(I)
_cod_data_source_file c5ce00102a4.cif
_cod_data_source_block 3
_cod_depositor_comments
;
The following automatic conversions were performed:

'_symmetry_cell_setting' value 'Monoclinic' changed to 'monoclinic'
according to
/usr/data/users/saulius/crontab/automatic-downloads/rss-feeds/RSC/lib/dictionaries/cif_core.dic
dictionary named 'cif_core.dic' version 2.4.2 from 2011-04-26.

Automatic conversion script
Id: cif_fix_values 3008 2015-01-20 13:52:24Z robertas 

 Adding full bibliography for 7219641--7219649.cif.
;
_cod_original_sg_symbol_H-M P2(1)/n
_cod_database_code 7219643

loop_
_symmetry_equiv_pos_as_xyz
'x, y, z'
'-x+1/2, y+1/2, -z+1/2'
'-x, -y, -z'
'x-1/2, -y-1/2, z-1/2'

loop_
_atom_site_label
_atom_site_type_symbol
_atom_site_fract_x
_atom_site_fract_y
_atom_site_fract_z
_atom_site_U_iso_or_equiv
_atom_site_adp_type
_atom_site_occupancy
_atom_site_symmetry_multiplicity
_atom_site_calc_flag
_atom_site_refinement_flags
C1 C 0.4273(2) 0.23070(6) 0.93206(10) 0.0225(3) Uani 1 1 d .
C2 C 0.4589(2) 0.19119(6) 0.99609(10) 0.0225(3) Uani 1 1 d .
C3 C 0.4641(2) 0.20615(6) 1.08083(10) 0.0248(3) Uani 1 1 d .
H3 H 0.4875 0.1793 1.1243 0.03 Uiso 1 1 calc R
C4 C 0.4344(2) 0.26132(7) 1.10044(10) 0.0247(3) Uani 1 1 d .
C5 C 0.4024(2) 0.30193(7) 1.03959(10) 0.0269(4) Uani 1 1 d .
H5A H 0.3826 0.3396 1.055 0.032 Uiso 1 1 calc R
C6 C 0.4001(2) 0.28600(6) 0.95553(10) 0.0266(4) Uani 1 1 d .
H6 H 0.3795 0.3133 0.9125 0.032 Uiso 1 1 calc R
C7 C 0.4161(2) 0.21613(7) 0.83937(10) 0.0274(4) Uani 1 1 d .
N1 N 0.4398(2) 0.27703(6) 1.19073(9) 0.0337(3) Uani 1 1 d .
O1 O 0.47903(19) 0.25670(5) 0.79244(8) 0.0396(3) Uani 1 1 d .
O2 O 0.35331(19) 0.17299(5) 0.81168(8) 0.0437(3) Uani 1 1 d .
H1 H 0.467(4) 0.2472(11) 0.7340(17) 0.093(9) Uiso 1 1 d .
O3 O 0.4150(2) 0.32550(5) 1.20873(8) 0.0512(4) Uani 1 1 d .
O4 O 0.4704(2) 0.24056(6) 1.24412(8) 0.0550(4) Uani 1 1 d .
Cl1 Cl 0.50556(7) 0.122130(16) 0.97490(3) 0.03508(12) Uani 1 1 d .
C8 C 0.7292(2) 0.51244(6) 0.16573(9) 0.0205(3) Uani 1 1 d .
C9 C 0.7681(2) 0.55070(6) 0.23141(9) 0.0198(3) Uani 1 1 d .
C10 C 0.7497(2) 0.53609(6) 0.31550(10) 0.0222(3) Uani 1 1 d .
H10 H 0.7795 0.5617 0.3601 0.027 Uiso 1 1 calc R
C11 C 0.6869(2) 0.48316(6) 0.33254(9) 0.0222(3) Uani 1 1 d .
C12 C 0.6455(2) 0.44407(6) 0.27053(10) 0.0241(3) Uani 1 1 d .
H12 H 0.6019 0.408 0.2844 0.029 Uiso 1 1 calc R
C13 C 0.6696(2) 0.45914(6) 0.18744(10) 0.0237(3) Uani 1 1 d .
H13 H 0.645 0.4325 0.1437 0.028 Uiso 1 1 calc R
C14 C 0.7438(2) 0.52613(6) 0.07317(10) 0.0249(4) Uani 1 1 d .
N2 N 0.6642(2) 0.46832(6) 0.42168(9) 0.0302(3) Uani 1 1 d .
O5 O 0.75431(19) 0.48088(5) 0.02681(8) 0.0361(3) Uani 1 1 d .
H5 H 0.761(3) 0.4902(9) -0.0284(15) 0.063(7) Uiso 1 1 d .
O6 O 0.7422(2) 0.57256(5) 0.04506(7) 0.0454(3) Uani 1 1 d .
O7 O 0.56276(19) 0.42909(5) 0.43708(8) 0.0436(3) Uani 1 1 d .
O8 O 0.7498(2) 0.49620(5) 0.47676(8) 0.0466(4) Uani 1 1 d .
Cl2 Cl 0.84425(6) 0.617806(15) 0.21428(3) 0.02827(11) Uani 1 1 d .
C15 C 0.4346(2) 0.26906(6) 0.56648(10) 0.0236(3) Uani 1 1 d .
C16 C 0.4231(2) 0.25824(6) 0.47929(10) 0.0239(3) Uani 1 1 d .
C17 C 0.4049(2) 0.20252(7) 0.45681(11) 0.0295(4) Uani 1 1 d .
H17 H 0.3977 0.1921 0.3986 0.035 Uiso 1 1 calc R
C18 C 0.3971(2) 0.16218(7) 0.51915(11) 0.0316(4) Uani 1 1 d .
H18 H 0.3843 0.1241 0.5037 0.038 Uiso 1 1 calc R
C19 C 0.4079(2) 0.17718(7) 0.60281(11) 0.0305(4) Uani 1 1 d .
H19 H 0.4011 0.1493 0.6451 0.037 Uiso 1 1 calc R
N3 N 0.42798(19) 0.23108(5) 0.62666(8) 0.0273(3) Uani 1 1 d .
N4 N 0.4239(3) 0.29973(7) 0.42026(10) 0.0388(4) Uani 1 1 d .
H4A H 0.459(3) 0.3307(9) 0.4368(14) 0.052(7) Uiso 1 1 d .
H4B H 0.436(3) 0.2899(9) 0.3669(17) 0.075(8) Uiso 1 1 d .
Cl3 Cl 0.45593(7) 0.337412(17) 0.60068(3) 0.03707(12) Uani 1 1 d .
C20 C 0.7465(2) 0.46547(6) -0.19998(10) 0.0207(3) Uani 1 1 d .
C21 C 0.7724(2) 0.47574(6) -0.28586(9) 0.0215(3) Uani 1 1 d .
C22 C 0.8240(2) 0.52984(7) -0.30568(10) 0.0256(4) Uani 1 1 d .
H22 H 0.8425 0.5396 -0.3629 0.031 Uiso 1 1 calc R
C23 C 0.8482(2) 0.56915(7) -0.24267(11) 0.0284(4) Uani 1 1 d .
H23 H 0.8823 0.6062 -0.2562 0.034 Uiso 1 1 calc R
C24 C 0.8225(2) 0.55438(7) -0.15968(10) 0.0272(4) Uani 1 1 d .
H24 H 0.8411 0.5815 -0.1162 0.033 Uiso 1 1 calc R
N5 N 0.77182(18) 0.50256(5) -0.13882(8) 0.0244(3) Uani 1 1 d .
N6 N 0.7496(2) 0.43509(7) -0.34584(10) 0.0375(4) Uani 1 1 d .
H6A H 0.715(3) 0.4028(10) -0.3289(14) 0.061(7) Uiso 1 1 d .
H6B H 0.755(3) 0.4436(8) -0.3961(14) 0.049(6) Uiso 1 1 d .
Cl4 Cl 0.67158(6) 0.399824(16) -0.17057(3) 0.02975(11) Uani 1 1 d .

loop_
_atom_site_aniso_label
_atom_site_aniso_U_11
_atom_site_aniso_U_22
_atom_site_aniso_U_33
_atom_site_aniso_U_23
_atom_site_aniso_U_13
_atom_site_aniso_U_12
C1 0.0232(8) 0.0226(8) 0.0215(8) -0.0015(6) -0.0005(6) -0.0033(6)
C2 0.0252(9) 0.0176(8) 0.0249(8) -0.0032(6) 0.0023(6) -0.0026(6)
C3 0.0288(9) 0.0228(8) 0.0229(8) 0.0014(6) 0.0032(7) 0.0015(7)
C4 0.0272(9) 0.0265(8) 0.0203(8) -0.0056(7) 0.0009(7) 0.0001(7)
C5 0.0301(9) 0.0209(8) 0.0294(9) -0.0031(7) 0.0000(7) 0.0021(7)
C6 0.0317(9) 0.0233(8) 0.0243(9) 0.0013(7) -0.0019(7) -0.0004(7)
C7 0.0330(10) 0.0271(9) 0.0218(8) 0.0003(7) -0.0002(7) -0.0021(7)
N1 0.0439(9) 0.0328(8) 0.0242(8) -0.0055(6) 0.0014(7) 0.0064(7)
O1 0.0646(9) 0.0335(7) 0.0204(6) 0.0009(5) 0.0013(6) -0.0128(6)
O2 0.0686(10) 0.0358(7) 0.0266(7) -0.0064(6) 0.0014(6) -0.0189(7)
O3 0.0831(11) 0.0356(8) 0.0339(7) -0.0163(6) -0.0049(7) 0.0183(7)
O4 0.1040(12) 0.0392(8) 0.0220(7) -0.0002(6) 0.0064(7) 0.0141(8)
Cl1 0.0556(3) 0.0183(2) 0.0316(2) -0.00422(17) 0.0044(2) 0.00096(18)
C8 0.0202(8) 0.0200(8) 0.0213(8) 0.0007(6) 0.0024(6) 0.0042(6)
C9 0.0193(8) 0.0164(7) 0.0236(8) 0.0008(6) 0.0015(6) 0.0016(6)
C10 0.0240(8) 0.0218(8) 0.0206(8) -0.0008(6) 0.0002(6) 0.0027(6)
C11 0.0248(8) 0.0225(8) 0.0195(8) 0.0037(6) 0.0034(6) 0.0058(6)
C12 0.0247(9) 0.0189(8) 0.0289(9) 0.0024(6) 0.0033(7) 0.0017(6)
C13 0.0273(9) 0.0202(8) 0.0237(8) -0.0027(6) 0.0027(7) 0.0029(6)
C14 0.0279(9) 0.0264(9) 0.0205(8) -0.0010(7) 0.0022(7) 0.0022(7)
N2 0.0413(9) 0.0264(8) 0.0232(7) 0.0054(6) 0.0044(6) 0.0074(6)
O5 0.0626(9) 0.0275(6) 0.0184(6) -0.0026(5) 0.0035(6) 0.0036(6)
O6 0.0865(10) 0.0267(7) 0.0237(7) 0.0037(5) 0.0106(7) 0.0031(7)
O7 0.0542(8) 0.0419(8) 0.0357(7) 0.0139(6) 0.0112(6) -0.0066(7)
O8 0.0817(11) 0.0368(7) 0.0206(6) 0.0010(6) -0.0035(6) -0.0038(7)
Cl2 0.0358(2) 0.0198(2) 0.0291(2) 0.00270(16) 0.00039(17) -0.00476(16)
C15 0.0266(9) 0.0211(8) 0.0230(8) -0.0038(6) 0.0012(7) -0.0005(6)
C16 0.0261(9) 0.0257(8) 0.0200(8) -0.0013(6) 0.0020(6) 0.0017(7)
C17 0.0340(10) 0.0284(9) 0.0258(9) -0.0097(7) -0.0008(7) 0.0012(7)
C18 0.0369(10) 0.0200(8) 0.0370(10) -0.0052(7) -0.0043(8) 0.0014(7)
C19 0.0339(10) 0.0278(9) 0.0294(9) 0.0076(7) -0.0023(7) 0.0033(7)
N3 0.0331(8) 0.0254(7) 0.0229(7) 0.0013(6) -0.0022(6) 0.0025(6)
N4 0.0635(12) 0.0302(9) 0.0231(8) 0.0008(7) 0.0064(8) -0.0037(8)
Cl3 0.0567(3) 0.0232(2) 0.0312(2) -0.00787(17) 0.0010(2) -0.00263(19)
C20 0.0203(8) 0.0208(8) 0.0209(8) 0.0020(6) -0.0006(6) 0.0018(6)
C21 0.0207(8) 0.0243(8) 0.0192(8) -0.0004(6) -0.0018(6) 0.0012(6)
C22 0.0259(9) 0.0293(9) 0.0216(8) 0.0055(7) 0.0016(7) -0.0003(7)
C23 0.0288(9) 0.0229(8) 0.0333(9) 0.0025(7) 0.0009(7) -0.0040(7)
C24 0.0284(9) 0.0258(9) 0.0269(9) -0.0059(7) -0.0007(7) -0.0005(7)
N5 0.0256(7) 0.0272(7) 0.0203(7) -0.0023(6) 0.0003(5) 0.0016(6)
N6 0.0627(12) 0.0310(9) 0.0187(8) -0.0047(7) 0.0011(7) -0.0075(8)
Cl4 0.0331(2) 0.0238(2) 0.0324(2) 0.00803(17) 0.00263(18) 0.00009(16)

loop_
_atom_type_symbol
_atom_type_description
_atom_type_scat_dispersion_real
_atom_type_scat_dispersion_imag
_atom_type_scat_source
C C 0.0033 0.0016 'International Tables Vol C Tables 4.2.6.8 and 6.1.1.4'
H H 0 0 'International Tables Vol C Tables 4.2.6.8 and 6.1.1.4'
N N 0.0061 0.0033 'International Tables Vol C Tables 4.2.6.8 and 6.1.1.4'
O O 0.0106 0.006 'International Tables Vol C Tables 4.2.6.8 and 6.1.1.4'
Cl Cl 0.1484 0.1585 'International Tables Vol C Tables 4.2.6.8 and 6.1.1.4'

loop_
_exptl_crystal_face_index_h
_exptl_crystal_face_index_k
_exptl_crystal_face_index_l
_exptl_crystal_face_perp_dist
-2 0 1 0.367
2 0 -1 0.268
0 -2 -1 0.038
0 2 1 0.026
0 -1 1 0.045
0 1 -1 0.037

loop_
_geom_angle_atom_site_label_1
_geom_angle_atom_site_label_2
_geom_angle_atom_site_label_3
_geom_angle
C2 C1 C6 118.38(14)
C2 C1 C7 122.89(14)
C6 C1 C7 118.70(14)
C3 C2 C1 121.09(14)
C3 C2 Cl1 116.25(12)
C1 C2 Cl1 122.57(12)
C4 C3 C2 118.09(14)
C4 C3 H3 121
C2 C3 H3 121
C5 C4 C3 123.06(14)
C5 C4 N1 119.05(14)
C3 C4 N1 117.88(14)
C4 C5 C6 117.68(14)
C4 C5 H5A 121.2
C6 C5 H5A 121.2
C5 C6 C1 121.69(15)
C5 C6 H6 119.2
C1 C6 H6 119.2
O2 C7 O1 124.46(15)
O2 C7 C1 123.57(15)
O1 C7 C1 111.95(14)
O3 N1 O4 123.22(14)
O3 N1 C4 118.46(14)
O4 N1 C4 118.32(14)
C7 O1 H1 110.7(17)
C13 C8 C9 118.04(13)
C13 C8 C14 118.49(13)
C9 C8 C14 123.46(13)
C10 C9 C8 121.04(13)
C10 C9 Cl2 115.76(11)
C8 C9 Cl2 123.20(11)
C11 C10 C9 118.04(14)
C11 C10 H10 121
C9 C10 H10 121
C12 C11 C10 123.33(14)
C12 C11 N2 118.93(14)
C10 C11 N2 117.74(14)
C11 C12 C13 117.53(14)
C11 C12 H12 121.2
C13 C12 H12 121.2
C12 C13 C8 121.99(14)
C12 C13 H13 119
C8 C13 H13 119
O6 C14 O5 124.28(15)
O6 C14 C8 124.16(14)
O5 C14 C8 111.55(13)
O7 N2 O8 123.63(14)
O7 N2 C11 118.55(14)
O8 N2 C11 117.81(14)
C14 O5 H5 109.8(14)
N3 C15 C16 125.19(14)
N3 C15 Cl3 116.01(12)
C16 C15 Cl3 118.79(12)
N4 C16 C17 122.33(15)
N4 C16 C15 122.20(15)
C17 C16 C15 115.45(14)
C18 C17 C16 120.08(15)
C18 C17 H17 120
C16 C17 H17 120
C19 C18 C17 119.91(15)
C19 C18 H18 120
C17 C18 H18 120
N3 C19 C18 121.33(15)
N3 C19 H19 119.3
C18 C19 H19 119.3
C15 N3 C19 118.03(14)
C16 N4 H4A 117.3(15)
C16 N4 H4B 117.3(15)
H4A N4 H4B 120(2)
N5 C20 C21 124.65(14)
N5 C20 Cl4 116.74(11)
C21 C20 Cl4 118.61(12)
N6 C21 C22 122.43(15)
N6 C21 C20 121.85(15)
C22 C21 C20 115.71(14)
C23 C22 C21 120.22(15)
C23 C22 H22 119.9
C21 C22 H22 119.9
C22 C23 C24 119.42(15)
C22 C23 H23 120.3
C24 C23 H23 120.3
N5 C24 C23 121.60(15)
N5 C24 H24 119.2
C23 C24 H24 119.2
C20 N5 C24 118.38(13)
C21 N6 H6A 117.1(15)
C21 N6 H6B 118.8(14)
H6A N6 H6B 124(2)

loop_
_geom_bond_atom_site_label_1
_geom_bond_atom_site_label_2
_geom_bond_distance
C1 C2 1.395(2)
C1 C6 1.397(2)
C1 C7 1.501(2)
C2 C3 1.383(2)
C2 Cl1 1.7302(15)
C3 C4 1.382(2)
C3 H3 0.95
C4 C5 1.379(2)
C4 N1 1.472(2)
C5 C6 1.379(2)
C5 H5A 0.95
C6 H6 0.95
C7 O2 1.2010(19)
C7 O1 1.3189(19)
N1 O3 1.2153(17)
N1 O4 1.2264(18)
O1 H1 0.95(3)
C8 C13 1.399(2)
C8 C9 1.401(2)
C8 C14 1.506(2)
C9 C10 1.386(2)
C9 Cl2 1.7285(15)
C10 C11 1.381(2)
C10 H10 0.95
C11 C12 1.376(2)
C11 N2 1.469(2)
C12 C13 1.381(2)
C12 H12 0.95
C13 H13 0.95
C14 O6 1.2015(18)
C14 O5 1.3161(18)
N2 O7 1.2203(17)
N2 O8 1.2291(18)
O5 H5 0.90(2)
C15 N3 1.320(2)
C15 C16 1.397(2)
C15 Cl3 1.7343(15)
C16 N4 1.365(2)
C16 C17 1.390(2)
C17 C18 1.385(2)
C17 H17 0.95
C18 C19 1.366(2)
C18 H18 0.95
C19 N3 1.355(2)
C19 H19 0.95
N4 H4A 0.82(2)
N4 H4B 0.88(3)
C20 N5 1.3185(19)
C20 C21 1.400(2)
C20 Cl4 1.7380(15)
C21 N6 1.364(2)
C21 C22 1.392(2)
C22 C23 1.375(2)
C22 H22 0.95
C23 C24 1.379(2)
C23 H23 0.95
C24 N5 1.344(2)
C24 H24 0.95
N6 H6A 0.86(2)
N6 H6B 0.82(2)

loop_
_geom_hbond_atom_site_label_D
_geom_hbond_atom_site_label_H
_geom_hbond_atom_site_label_A
_geom_hbond_distance_DH
_geom_hbond_distance_HA
_geom_hbond_distance_DA
_geom_hbond_angle_DHA
_geom_hbond_site_symmetry_A
O1 H1 N3 0.95(3) 1.74(3) 2.690(2) 176(2) .
C19 H19 O2 0.95 2.73 3.342(2) 123 .
O5 H5 N5 0.90(2) 1.77(2) 2.674(2) 175(2) .
C24 H24 O6 0.95 2.69 3.342(2) 127 .
N4 H4A O7 0.82(2) 2.48(2) 3.270(2) 162(2) .
N4 H4A Cl3 0.82(2) 2.59(2) 2.983(2) 111(2) .
N4 H4B O4 0.88(3) 2.30(3) 3.157(2) 164(2) 1_554
N4 H4B O3 0.88(3) 2.63(3) 3.391(2) 144(2) 1_554
N6 H6A Cl4 0.86(2) 2.54(2) 2.976(2) 113(2) .
N6 H6A Cl3 0.86(2) 2.62(2) 3.220(2) 128(2) 1_554
N6 H6B O8 0.82(2) 2.37(2) 3.161(2) 162(2) 1_554

loop_
_geom_torsion_atom_site_label_1
_geom_torsion_atom_site_label_2
_geom_torsion_atom_site_label_3
_geom_torsion_atom_site_label_4
_geom_torsion
C6 C1 C2 C3 -0.3(2)
C7 C1 C2 C3 -178.53(15)
C6 C1 C2 Cl1 -176.86(12)
C7 C1 C2 Cl1 4.9(2)
C1 C2 C3 C4 0.9(2)
Cl1 C2 C3 C4 177.72(12)
C2 C3 C4 C5 -0.9(2)
C2 C3 C4 N1 179.93(14)
C3 C4 C5 C6 0.1(2)
N1 C4 C5 C6 179.32(14)
C4 C5 C6 C1 0.6(2)
C2 C1 C6 C5 -0.5(2)
C7 C1 C6 C5 177.83(15)
C2 C1 C7 O2 33.2(3)
C6 C1 C7 O2 -145.04(18)
C2 C1 C7 O1 -148.23(15)
C6 C1 C7 O1 33.5(2)
C5 C4 N1 O3 0.3(2)
C3 C4 N1 O3 179.55(15)
C5 C4 N1 O4 -179.20(16)
C3 C4 N1 O4 0.0(2)
C13 C8 C9 C10 0.6(2)
C14 C8 C9 C10 179.05(14)
C13 C8 C9 Cl2 179.58(11)
C14 C8 C9 Cl2 -1.9(2)
C8 C9 C10 C11 -1.8(2)
Cl2 C9 C10 C11 179.13(11)
C9 C10 C11 C12 1.4(2)
C9 C10 C11 N2 -178.84(13)
C10 C11 C12 C13 0.3(2)
N2 C11 C12 C13 -179.50(13)
C11 C12 C13 C8 -1.6(2)
C9 C8 C13 C12 1.2(2)
C14 C8 C13 C12 -177.39(14)
C13 C8 C14 O6 158.81(16)
C9 C8 C14 O6 -19.7(2)
C13 C8 C14 O5 -19.8(2)
C9 C8 C14 O5 161.70(14)
C12 C11 N2 O7 -20.2(2)
C10 C11 N2 O7 160.04(15)
C12 C11 N2 O8 159.55(15)
C10 C11 N2 O8 -20.3(2)
N3 C15 C16 N4 177.51(16)
Cl3 C15 C16 N4 -1.5(2)
N3 C15 C16 C17 -0.5(2)
Cl3 C15 C16 C17 -179.54(12)
N4 C16 C17 C18 -177.34(16)
C15 C16 C17 C18 0.7(2)
C16 C17 C18 C19 -0.2(3)
C17 C18 C19 N3 -0.6(3)
C16 C15 N3 C19 -0.2(2)
Cl3 C15 N3 C19 178.81(12)
C18 C19 N3 C15 0.8(2)
N5 C20 C21 N6 177.94(16)
Cl4 C20 C21 N6 -3.3(2)
N5 C20 C21 C22 -1.7(2)
Cl4 C20 C21 C22 177.11(11)
N6 C21 C22 C23 -178.97(16)
C20 C21 C22 C23 0.7(2)
C21 C22 C23 C24 0.5(2)
C22 C23 C24 N5 -0.9(2)
C21 C20 N5 C24 1.4(2)
Cl4 C20 N5 C24 -177.43(11)
C23 C24 N5 C20 0.0(2)
